data_1532314
loop_
_publ_author_name
'Soria, D. B.'
'Piro, O. E.'
'Varetti, E. L.'
'Aymonino, P. J.'

_publ_section_title
;
 X-ray diffraction and DFT structures of the pentacyanocarbonylferrate(3-)
 ion
;
_journal_issue 11-12
_journal_name_full 'Journal of Chemical Crystallography'
_journal_page_first 471
_journal_page_last 477
_journal_paper_doi 10.1023/A:1015659014622
_journal_volume 31
_journal_year 2001
_chemical_formula_sum 'C30 H64 Fe5 N26 Na16 O36'
_chemical_name_systematic 'Na16 (Fe (C N)5 C O)4 (Fe (C N)6) (H2 O)32'
_space_group_IT_number 87
_symmetry_space_group_name_Hall '-I 4'
_symmetry_space_group_name_H-M 'I 4/m'
_cell_angle_alpha 90
_cell_angle_beta 90
_cell_angle_gamma 90
_cell_formula_units_Z 2
_cell_length_a 16.308
_cell_length_b 16.308
_cell_length_c 15.418
_cell_volume 4100.430
_citation_journal_id_ASTM JCCYEV
_cod_data_source_file Soria_JCCYEV_2001_131.cif
_cod_data_source_block C30H64Fe5N26Na16O36
_cod_original_cell_volume 4100.431
_cod_database_code 1532314

loop_
_symmetry_equiv_pos_as_xyz
x,y,z
-y,x,z
-x,-y,z
y,-x,z
-x,-y,-z
y,-x,-z
x,y,-z
-y,x,-z
x+1/2,y+1/2,z+1/2
-y+1/2,x+1/2,z+1/2
-x+1/2,-y+1/2,z+1/2
y+1/2,-x+1/2,z+1/2
-x+1/2,-y+1/2,-z+1/2
y+1/2,-x+1/2,-z+1/2
x+1/2,y+1/2,-z+1/2
-y+1/2,x+1/2,-z+1/2

loop_
_atom_site_label
_atom_site_type_symbol
_atom_site_fract_x
_atom_site_fract_y
_atom_site_fract_z
_atom_site_occupancy
_atom_site_U_iso_or_equiv
N1 N-3 0.4808 0.2361 0.1467 1 0.0
N5 N-3 0 0 0.1987 1 0.0
N3 N-3 0.6075 0.057 0 1 0.0
O5 O-2 0.2562 0.5409 0.3774 1 0.0
Na1 Na+1 0.2502 0.3904 0.3795 1 0.0
C3 C+2 0.6911 0.2463 0.0873 1 0.0
O4 O-2 0.3523 0.3956 0.2604 1 0.0
C2 C+2 0.5264 0.2404 0.0898 1 0.0
C5 C+2 -0.0894 -0.073 0 1 0.0
O2 O-2 0.1401 0.403 0.2705 1 0.0
C4 C+2 0.6087 0.1282 0 1 0.0
N2 N-3 0.7412 0.2469 0.1404 1 0.0
Fe1 Fe+2 0.6076 0.2455 0 1 0.0
O3 O-2 0.1524 0.3854 0.5 1 0.0
O1 O-2 0.6039 0.425 0 1 0.0
C6 C+2 0 0 0.1249 1 0.0
Fe2 Fe+2 0 0 0 1 0.0
N4 N-3 0.8564 0.8819 0 1 0.0
Na2 Na+1 0.3669 0.2472 0.2449 1 0.0
O6 O-2 0 0.5 0.1485 1 0.0
C1 C+2 0.6046 0.3553 0 1 0.0
